data_2007524
loop_
_publ_author_name
'Abboud, Khalil A.'
'Butora, Gabor'
'Fearnley, Stephen P.'
'Gum, Andrew G.'
'Stabile, Michele R.'
'Hudlicky, Tomas'

_publ_section_title
(7<i>R</i>,8<i>S</i>,10b<i>R</i>)-7,8-Dihydroxy-1,5,6,7,8,9,10,10b-octahydro-3<i>H</i>-1,3-oxazolo[4,3-<i>a</i>]isoquinolin-3-one
_journal_issue 8
_journal_name_full 'Acta Crystallographica Section C'
_journal_page_first 1162
_journal_page_last 1164
_journal_paper_doi 10.1107/S0108270197019586
_journal_volume 54
_journal_year 1998
_chemical_formula_sum 'C11 H15 N O4'
_chemical_formula_weight 225.24
_chemical_name_systematic
;
 ?
;
_space_group_IT_number 19
_symmetry_cell_setting orthorhombic
_symmetry_space_group_name_Hall 'P 2ac 2ab'
_symmetry_space_group_name_H-M 'P 21 21 21'
_audit_creation_method SHELXTL5
_cell_angle_alpha 90.00
_cell_angle_beta 90.00
_cell_angle_gamma 90.00
_cell_formula_units_Z 4
_cell_length_a 8.519(2)
_cell_length_b 9.315(2)
_cell_length_c 13.429(3)
_cell_measurement_reflns_used 32
_cell_measurement_temperature 298(2)
_cell_measurement_theta_max 11
_cell_measurement_theta_min 10
_cell_volume 1065.7(4)
_computing_cell_refinement P3/PC
_computing_data_collection 'P3/PC (Siemens, 1993)'
_computing_data_reduction 'SHELXTL-Plus (Sheldrick, 1990)'
_computing_molecular_graphics SHELXTL5
_computing_publication_material SHELXTL5
_computing_structure_refinement SHELXTL5
_computing_structure_solution 'SHELXTL5 (Sheldrick, 1995)'
_diffrn_ambient_temperature 298(2)
_diffrn_measurement_device P3/PC
_diffrn_measurement_method '\w scans'
_diffrn_radiation_monochromator graphite
_diffrn_radiation_source 'NORMAL-focus sealed tube'
_diffrn_radiation_type MoK\a
_diffrn_radiation_wavelength 0.71073
_diffrn_reflns_av_R_equivalents 0.017
_diffrn_reflns_av_sigmaI/netI 0.019
_diffrn_reflns_limit_h_max 11
_diffrn_reflns_limit_h_min -11
_diffrn_reflns_limit_k_max 12
_diffrn_reflns_limit_k_min 0
_diffrn_reflns_limit_l_max 17
_diffrn_reflns_limit_l_min 0
_diffrn_reflns_number 2745
_diffrn_reflns_theta_max 27.5
_diffrn_reflns_theta_min 1.5
_diffrn_standards_decay_% '< 1'
_diffrn_standards_interval_count 100
_diffrn_standards_number 4
_exptl_absorpt_coefficient_mu 0.107
_exptl_absorpt_correction_T_max 0.972
_exptl_absorpt_correction_T_min 0.963
_exptl_absorpt_correction_type 'integration based on measured crystal faces (SHELXTL5; Sheldrick, 1995)'
_exptl_crystal_colour Colorless
_exptl_crystal_density_diffrn 1.404
_exptl_crystal_density_meas ?
_exptl_crystal_description Block
_exptl_crystal_F_000 480
_exptl_crystal_size_max 0.38
_exptl_crystal_size_mid 0.34
_exptl_crystal_size_min 0.31
_refine_diff_density_max 0.20
_refine_diff_density_min -0.16
_refine_ls_abs_structure_details 'Flack H D (1983), Acta Cryst. A39, 876-881'
_refine_ls_abs_structure_Flack 1.5(12)
_refine_ls_extinction_coef 0.034(2)
_refine_ls_extinction_method SHELXTL5
_refine_ls_goodness_of_fit_all 1.06
_refine_ls_goodness_of_fit_obs 1.06
_refine_ls_hydrogen_treatment 'H atoms: see text'
_refine_ls_matrix_type full
_refine_ls_number_parameters 154
_refine_ls_number_reflns 2447
_refine_ls_number_restraints 0
_refine_ls_restrained_S_all 1.06
_refine_ls_restrained_S_obs 1.06
_refine_ls_R_factor_all 0.045
_refine_ls_R_factor_obs .038
_refine_ls_shift/esd_max -0.001
_refine_ls_shift/esd_mean 0.000
_refine_ls_structure_factor_coef Fsqd
_refine_ls_weighting_details 'w = 1/[\s^2^(Fo^2^) + (0.0183P)^2^ + 0.4538P] where P=(Fo^2^+2Fc^2^)/3'
_refine_ls_weighting_scheme calc
_refine_ls_wR_factor_all 0.078
_refine_ls_wR_factor_obs .074
_reflns_number_observed 1115
_reflns_number_total 1224
_reflns_observed_criterion >2sigma(I)
_cod_data_source_file fr1088.cif
_cod_data_source_block fr1088
_cod_depositor_comments
;
The following automatic conversions were performed:
'_symmetry_cell_setting' value 'Orthorhombic' changed to 'orthorhombic'
according to '/home/saulius/struct/CIF-dictionaries/cif_core.dic'
dictionary named 'cif_core.dic' version 2.4.1 from 2010-06-29.

Automatic conversion script
Id: cif_fix_enum 1527 2010-12-29 10:47:43Z saulius 

The following automatic conversions were performed:

'_exptl_crystal_density_meas' value 'not measured' was changed to '?'
- the value is perceived as not measured.

Automatic conversion script
Id: cif_fix_values 3008 2015-01-20 13:52:24Z robertas 

The following automatic conversions were performed:

'_refine_ls_weighting_scheme' value 'calc w = 1/[\s^2^(Fo^2^) +
(0.0183P)^2^ + 0.4538P] where P=(Fo^2^+2Fc^2^)/3' was changed to
'calc'. New tag '_refine_ls_weighting_details' was created. The value
of the new tag was set to 'w = 1/[\s^2^(Fo^2^) + (0.0183P)^2^ +
0.4538P] where P=(Fo^2^+2Fc^2^)/3'.

Automatic conversion script
Id: cif_fix_values 3143 2015-03-26 13:38:13Z robertas 
;
_cod_original_sg_symbol_H-M 'P 21 21 21 '
_cod_database_code 2007524

loop_
_symmetry_equiv_pos_as_xyz
'x, y, z'
'-x+1/2, -y, z+1/2'
'-x, y+1/2, -z+1/2'
'x+1/2, -y+1/2, -z'

loop_
_atom_site_aniso_label
_atom_site_aniso_U_11
_atom_site_aniso_U_22
_atom_site_aniso_U_33
_atom_site_aniso_U_12
_atom_site_aniso_U_13
_atom_site_aniso_U_23
O1 .0967(14) .0379(8) .0838(13) .0077(10) -.0195(11) -.0174(9)
C1 .0521(12) .0255(9) .0679(14) -.0066(9) -.0070(11) .0038(10)
O2 .0657(11) .0344(8) .0763(11) .0116(7) -.0150(9) .0043(7)
C3 .0526(13) .0365(10) .0522(12) -.0040(9) -.0053(10) .0158(9)
N4 .0342(8) .0266(7) .0506(10) -.0070(7) -.0030(7) .0061(7)
C5 .0330(9) .0353(9) .0515(11) -.0072(8) -.0104(9) .0019(9)
C6 .0369(10) .0292(9) .0363(10) -.0049(8) -.0096(8) .0005(7)
C6a .0256(8) .0227(7) .0299(8) .0003(6) -.0007(7) -.0014(6)
C7 .0344(9) .0267(8) .0222(7) -.0037(7) -.0001(7) .0017(6)
O7 .0432(8) .0256(6) .0531(8) -.0017(6) -.0148(7) .0075(6)
C8 .0282(8) .0270(8) .0273(8) -.0045(7) .0029(7) .0007(7)
O8 .0432(8) .0359(7) .0379(7) -.0151(6) .0079(6) -.0016(6)
C9 .0317(9) .0352(9) .0251(8) -.0045(7) -.0021(7) -.0024(7)
C10 .0386(9) .0368(9) .0240(8) -.0023(8) -.0021(8) .0045(7)
C10a .0234(8) .0237(7) .0321(8) .0003(6) .0018(6) .0025(6)
C10b .0290(9) .0320(8) .0390(9) -.0023(7) .0028(8) .0077(8)

loop_
_atom_site_label
_atom_site_fract_x
_atom_site_fract_y
_atom_site_fract_z
_atom_site_U_iso_or_equiv
_atom_site_thermal_displace_type
_atom_site_calc_flag
_atom_site_refinement_flags
_atom_site_occupancy
_atom_site_disorder_group
_atom_site_type_symbol
O1 .6203(2) .0235(2) .54972(14) .0728(6) Uani d . 1 . O
C1 .6227(3) .0975(2) .6236(2) .0485(5) Uani d . 1 . C
O2 .7222(2) .07257(15) .70003(13) .0588(5) Uani d . 1 . O
C3 .6929(3) .1759(2) .7776(2) .0471(5) Uani d . 1 . C
H3A .7907(3) .2146(2) .8031(2) .056 Uiso calc R 1 . H
H3B .6353(3) .1325(2) .8321(2) .056 Uiso calc R 1 . H
N4 .5311(2) .2120(2) .64494(12) .0371(4) Uani d . 1 . N
C5 .4525(2) .2923(2) .5663(2) .0400(4) Uani d . 1 . C
H5A .3613(2) .3410(2) .5934(2) .048 Uiso calc R 1 . H
H5B .4171(2) .2269(2) .5149(2) .048 Uiso calc R 1 . H
C6 .5643(2) .4020(2) .52159(14) .0341(4) Uani d . 1 . C
H6A .6297(2) .3550(2) .47227(14) .041 Uiso calc R 1 . H
H6B .5037(2) .4756(2) .48785(14) .041 Uiso calc R 1 . H
C6a .6685(2) .4724(2) .59865(12) .0261(3) Uani d . 1 . C
C7 .7547(2) .6043(2) .56372(12) .0278(3) Uani d . 1 . C
H7A .7943(2) .5869(2) .49629(12) .033 Uiso calc R 1 . H
O7 .6425(2) .72009(14) .55997(11) .0406(3) Uani d . 1 . O
H7 .691(3) .795(3) .5585(18) .063(8) Uiso d . 1 . H
C8 .8921(2) .6429(2) .63062(12) .0275(3) Uani d . 1 . C
H8A .9757(2) .5716(2) .62247(12) .033 Uiso calc R 1 . H
O8 .9503(2) .78145(15) .60467(10) .0390(3) Uani d . 1 . O
H8 1.003(3) .778(3) .5528(17) .053(7) Uiso d . 1 . H
C9 .8402(2) .6463(2) .73824(12) .0307(4) Uani d . 1 . C
H9A .7560(2) .7154(2) .74639(12) .037 Uiso calc R 1 . H
H9B .9271(2) .6755(2) .78024(12) .037 Uiso calc R 1 . H
C10 .7837(2) .4980(2) .76906(13) .0331(4) Uani d . 1 . C
H10A .8743(2) .4382(2) .78304(13) .040 Uiso calc R 1 . H
H10B .7235(2) .5065(2) .83008(13) .040 Uiso calc R 1 . H
C10a .6839(2) .4249(2) .69133(13) .0264(3) Uani d . 1 . C
C10b .5955(2) .2933(2) .72766(14) .0333(4) Uani d . 1 . C
H10C .5104(2) .3230(2) .77228(14) .040 Uiso calc R 1 . H

loop_
_atom_type_symbol
_atom_type_description
_atom_type_scat_dispersion_real
_atom_type_scat_dispersion_imag
_atom_type_scat_source
C C 0.0033 0.0016 'International Tables Vol C Tables 4.2.6.8 and 6.1.1.4'
H H 0.0000 0.0000 'International Tables Vol C Tables 4.2.6.8 and 6.1.1.4'
N N 0.0061 0.0033 'International Tables Vol C Tables 4.2.6.8 and 6.1.1.4'
O O 0.0106 0.0060 'International Tables Vol C Tables 4.2.6.8 and 6.1.1.4'

loop_
_geom_angle_atom_site_label_1
_geom_angle_atom_site_label_2
_geom_angle_atom_site_label_3
_geom_angle
_geom_angle_publ_flag
O1 C1 O2 122.5(2) yes
O1 C1 N4 127.8(2) yes
O2 C1 N4 109.7(2) yes
C1 O2 C3 109.0(2) yes
O2 C3 C10b 104.8(2) ?
O2 C3 H3A 110.79(12) ?
C10b C3 H3A 110.79(10) ?
O2 C3 H3B 110.79(10) ?
C10b C3 H3B 110.79(11) ?
H3A C3 H3B 108.9 ?
C1 N4 C10b 110.8(2) yes
C1 N4 C5 121.1(2) yes
C10b N4 C5 117.36(14) yes
N4 C5 C6 110.13(15) ?
N4 C5 H5A 109.63(11) ?
C6 C5 H5A 109.63(11) ?
N4 C5 H5B 109.63(10) ?
C6 C5 H5B 109.63(11) ?
H5A C5 H5B 108.1 ?
C6a C6 C5 112.9(2) ?
C6a C6 H6A 109.02(10) ?
C5 C6 H6A 109.02(11) ?
C6a C6 H6B 109.02(9) ?
C5 C6 H6B 109.02(10) ?
H6A C6 H6B 107.8 ?
C10a C6a C7 121.06(15) ?
C10a C6a C6 123.7(2) ?
C7 C6a C6 115.25(14) ?
O7 C7 C6a 107.30(13) ?
O7 C7 C8 110.78(13) ?
C6a C7 C8 112.62(14) ?
O7 C7 H7A 108.68(9) ?
C6a C7 H7A 108.68(9) ?
C8 C7 H7A 108.68(9) ?
C7 O7 H7 107.7(19) ?
O8 C8 C9 108.45(13) ?
O8 C8 C7 109.74(14) ?
C9 C8 C7 110.17(14) ?
O8 C8 H8A 109.49(9) ?
C9 C8 H8A 109.49(10) ?
C7 C8 H8A 109.49(9) ?
C8 O8 H8 110.8(17) ?
C8 C9 C10 109.50(14) ?
C8 C9 H9A 109.77(10) ?
C10 C9 H9A 109.77(10) ?
C8 C9 H9B 109.77(9) ?
C10 C9 H9B 109.77(9) ?
H9A C9 H9B 108.2 ?
C10a C10 C9 113.59(14) ?
C10a C10 H10A 108.85(9) ?
C9 C10 H10A 108.85(10) ?
C10a C10 H10B 108.85(9) ?
C9 C10 H10B 108.85(9) ?
H10A C10 H10B 107.7 ?
C6a C10a C10 123.6(2) ?
C6a C10a C10b 121.4(2) ?
C10 C10a C10b 114.91(14) ?
N4 C10b C10a 111.26(14) ?
N4 C10b C3 99.62(15) ?
C10a C10b C3 116.7(2) ?
N4 C10b H10C 109.59(10) ?
C10a C10b H10C 109.59(9) ?
C3 C10b H10C 109.59(11) ?

loop_
_geom_bond_atom_site_label_1
_geom_bond_atom_site_label_2
_geom_bond_site_symmetry_2
_geom_bond_distance
_geom_bond_publ_flag
O1 C1 . 1.209(3) yes
C1 O2 . 1.351(3) yes
C1 N4 . 1.352(3) yes
O2 C3 . 1.440(3) yes
C3 C10b . 1.528(3) ?
C3 H3A . .97 ?
C3 H3B . .97 ?
N4 C10b . 1.453(2) yes
N4 C5 . 1.457(2) yes
C5 C6 . 1.520(3) ?
C5 H5A . .97 ?
C5 H5B . .97 ?
C6 C6a . 1.513(2) ?
C6 H6A . .97 ?
C6 H6B . .97 ?
C6a C10a . 1.327(2) ?
C6a C7 . 1.506(2) ?
C7 O7 . 1.442(2) yes
C7 C8 . 1.519(2) ?
C7 H7A . .98 ?
O7 H7 . .81(3) ?
C8 O8 . 1.426(2) yes
C8 C9 . 1.512(2) ?
C8 H8A . .98 ?
O8 H8 . .83(2) ?
C9 C10 . 1.520(2) ?
C9 H9A . .97 ?
C9 H9B . .97 ?
C10 C10a . 1.509(2) ?
C10 H10A . .97 ?
C10 H10B . .97 ?
C10a C10b . 1.519(2) ?
C10b H10C . .98 ?

loop_
_geom_torsion_atom_site_label_1
_geom_torsion_atom_site_label_2
_geom_torsion_atom_site_label_3
_geom_torsion_atom_site_label_4
_geom_torsion
O1 C1 O2 C3 -178.2(2)
N4 C1 O2 C3 0.9(2)
C1 O2 C3 C10b -15.6(2)
O1 C1 N4 C10b -165.4(2)
O2 C1 N4 C10b 15.6(2)
O1 C1 N4 C5 -21.9(3)
O2 C1 N4 C5 159.0(2)
C1 N4 C5 C6 -83.3(2)
C10b N4 C5 C6 57.9(2)
N4 C5 C6 C6a -38.6(2)
C5 C6 C6a C10a 12.6(3)
C5 C6 C6a C7 -166.65(15)
C10a C6a C7 O7 -103.7(2)
C6 C6a C7 O7 75.5(2)
C10a C6a C7 C8 18.4(2)
C6 C6a C7 C8 -162.30(15)
O7 C7 C8 O8 -49.2(2)
C6a C7 C8 O8 -169.42(13)
O7 C7 C8 C9 70.1(2)
C6a C7 C8 C9 -50.1(2)
O8 C8 C9 C10 -177.71(14)
C7 C8 C9 C10 62.2(2)
C8 C9 C10 C10a -42.3(2)
C7 C6a C10a C10 1.3(2)
C6 C6a C10a C10 -177.9(2)
C7 C6a C10a C10b 179.07(15)
C6 C6a C10a C10b -0.1(3)
C9 C10 C10a C6a 11.2(2)
C9 C10 C10a C10b -166.74(14)
C1 N4 C10b C10a 100.1(2)
C5 N4 C10b C10a -44.9(2)
C1 N4 C10b C3 -23.6(2)
C5 N4 C10b C3 -168.6(2)
C6a C10a C10b N4 14.6(2)
C10 C10a C10b N4 -167.39(15)
C6a C10a C10b C3 128.0(2)
C10 C10a C10b C3 -54.0(2)
O2 C3 C10b N4 22.7(2)
O2 C3 C10b C10a -97.1(2)

loop_
_cod_related_entry_id
_cod_related_entry_database
_cod_related_entry_code
1 ChemSpider 9108380
